data_4088490
loop_
_publ_author_name
'Harisomayajula, N. V. Satyachand'
'Chen, Han-Gung'
'Kuo, Ting-Shen'
'Tsai, Yi-Chou'

_publ_section_title
;
 Reductive Cleavage of Acyl Halides to Carboxylato Alkylidyne Complexes
 from Their Reactions with the Quintuply Bonded Dimolybdenum Amidinate
;
_journal_issue 10
_journal_name_full Organometallics
_journal_page_first 1534
_journal_paper_doi 10.1021/acs.organomet.6b00132
_journal_volume 35
_journal_year 2016
_chemical_formula_moiety 'C58 H77 Cl Mo2 N4 O'
_chemical_formula_sum 'C58 H77 Cl Mo2 N4 O'
_chemical_formula_weight 1073.57
_space_group_IT_number 14
_space_group_name_Hall '-P 2ybc'
_space_group_name_H-M_alt 'P 1 21/c 1'
_symmetry_cell_setting monoclinic
_symmetry_space_group_name_H-M 'P 1 21/c 1'
_atom_sites_solution_hydrogens geom
_atom_sites_solution_primary direct
_atom_sites_solution_secondary difmap
_audit_creation_method SHELXL-97
_cell_angle_alpha 90.00
_cell_angle_beta 100.000(2)
_cell_angle_gamma 90.00
_cell_formula_units_Z 8
_cell_length_a 21.489(3)
_cell_length_b 21.866(3)
_cell_length_c 23.615(3)
_cell_measurement_reflns_used 5344
_cell_measurement_temperature 200(2)
_cell_measurement_theta_max 23.56
_cell_measurement_theta_min 3.22
_cell_volume 10928(3)
_computing_molecular_graphics 'Ortep-3 for Windows (Farrugia, 1997)'
_computing_publication_material 'WinGX publication routines (Farrugia, 1999)'
_computing_structure_refinement 'SHELXL-97 (Sheldrick, 1997)'
_computing_structure_solution 'SHELXS-86 (Sheldrick, 1986)'
_diffrn_ambient_temperature 200(2)
_diffrn_measured_fraction_theta_full 0.994
_diffrn_measured_fraction_theta_max 0.994
_diffrn_measurement_device_type 'Bruker APEX2'
_diffrn_radiation_monochromator graphite
_diffrn_radiation_source 'fine-focus sealed tube'
_diffrn_radiation_type MoK\a
_diffrn_radiation_wavelength 0.71073
_diffrn_reflns_av_R_equivalents 0.0725
_diffrn_reflns_av_sigmaI/netI 0.0823
_diffrn_reflns_limit_h_max 25
_diffrn_reflns_limit_h_min -25
_diffrn_reflns_limit_k_max 26
_diffrn_reflns_limit_k_min -25
_diffrn_reflns_limit_l_max 27
_diffrn_reflns_limit_l_min -28
_diffrn_reflns_number 58894
_diffrn_reflns_theta_full 25.09
_diffrn_reflns_theta_max 25.09
_diffrn_reflns_theta_min 1.28
_exptl_absorpt_coefficient_mu 0.549
_exptl_absorpt_correction_T_max 0.8749
_exptl_absorpt_correction_T_min 0.8614
_exptl_absorpt_correction_type multi-scan
_exptl_crystal_colour brown(dark)
_exptl_crystal_density_diffrn 1.305
_exptl_crystal_density_method 'not measured'
_exptl_crystal_description prism
_exptl_crystal_F_000 4496
_exptl_crystal_size_max 0.28
_exptl_crystal_size_mid 0.26
_exptl_crystal_size_min 0.25
_refine_diff_density_max 0.790
_refine_diff_density_min -0.721
_refine_diff_density_rms 0.094
_refine_ls_extinction_method none
_refine_ls_goodness_of_fit_ref 1.008
_refine_ls_hydrogen_treatment constr
_refine_ls_matrix_type full
_refine_ls_number_parameters 1189
_refine_ls_number_reflns 19334
_refine_ls_number_restraints 0
_refine_ls_restrained_S_all 1.008
_refine_ls_R_factor_all 0.0914
_refine_ls_R_factor_gt 0.0470
_refine_ls_shift/su_max 0.002
_refine_ls_shift/su_mean 0.000
_refine_ls_structure_factor_coef Fsqd
_refine_ls_weighting_details 'calc w=1/[\s^2^(Fo^2^)+(0.0467P)^2^+9.0411P] where P=(Fo^2^+2Fc^2^)/3'
_refine_ls_weighting_scheme calc
_refine_ls_wR_factor_gt 0.0981
_refine_ls_wR_factor_ref 0.1285
_reflns_number_gt 12321
_reflns_number_total 19334
_reflns_threshold_expression >2sigma(I)
_cod_data_source_file om6b00132_si_003.cif
_cod_data_source_block compound_7
_cod_original_cell_volume 10928(2)
_cod_original_sg_symbol_H-M 'P 21/c'
_cod_database_code 4088490

loop_
_symmetry_equiv_pos_as_xyz
'x, y, z'
'-x, y+1/2, -z+1/2'
'-x, -y, -z'
'x, -y-1/2, z-1/2'

loop_
_atom_site_label
_atom_site_type_symbol
_atom_site_fract_x
_atom_site_fract_y
_atom_site_fract_z
_atom_site_U_iso_or_equiv
_atom_site_adp_type
_atom_site_occupancy
_atom_site_symmetry_multiplicity
_atom_site_calc_flag
_atom_site_refinement_flags
_atom_site_disorder_group
C1 C 1.1229(2) 0.0375(2) 0.16609(19) 0.0295(12) Uani 1 1 d . .
C2 C 1.1569(2) 0.0860(3) 0.1470(2) 0.0347(13) Uani 1 1 d . .
C3 C 1.1341(3) 0.1511(2) 0.1431(2) 0.0383(13) Uani 1 1 d . .
H3 H 1.0977 0.1540 0.1643 0.046 Uiso 1 1 calc R .
C4 C 1.1098(3) 0.1695(3) 0.0801(2) 0.0619(19) Uani 1 1 d . .
H4A H 1.0948 0.2119 0.0787 0.093 Uiso 1 1 calc R .
H4B H 1.0749 0.1425 0.0636 0.093 Uiso 1 1 calc R .
H4C H 1.1441 0.1658 0.0579 0.093 Uiso 1 1 calc R .
C5 C 1.1846(3) 0.1968(3) 0.1707(3) 0.0547(17) Uani 1 1 d . .
H5A H 1.1671 0.2382 0.1672 0.082 Uiso 1 1 calc R .
H5B H 1.2211 0.1946 0.1510 0.082 Uiso 1 1 calc R .
H5C H 1.1979 0.1867 0.2114 0.082 Uiso 1 1 calc R .
C6 C 1.2145(3) 0.0723(3) 0.1296(2) 0.0488(16) Uani 1 1 d . .
H6 H 1.2383 0.1042 0.1161 0.059 Uiso 1 1 calc R .
C7 C 1.2369(3) 0.0135(3) 0.1319(3) 0.0555(18) Uani 1 1 d . .
H7 H 1.2766 0.0052 0.1210 0.067 Uiso 1 1 calc R .
C8 C 1.2032(3) -0.0331(3) 0.1496(2) 0.0516(16) Uani 1 1 d . .
H8 H 1.2193 -0.0736 0.1497 0.062 Uiso 1 1 calc R .
C9 C 1.1457(3) -0.0230(3) 0.1674(2) 0.0378(13) Uani 1 1 d . .
C10 C 1.1080(3) -0.0762(3) 0.1829(3) 0.0572(18) Uani 1 1 d . .
H10 H 1.0797 -0.0604 0.2091 0.069 Uiso 1 1 calc R .
C11 C 1.1472(4) -0.1273(3) 0.2146(3) 0.080(2) Uani 1 1 d . .
H11A H 1.1736 -0.1108 0.2493 0.120 Uiso 1 1 calc R .
H11B H 1.1743 -0.1452 0.1896 0.120 Uiso 1 1 calc R .
H11C H 1.1191 -0.1588 0.2255 0.120 Uiso 1 1 calc R .
C12 C 1.0660(4) -0.1006(4) 0.1299(4) 0.100(3) Uani 1 1 d . .
H12A H 1.0412 -0.1350 0.1406 0.150 Uiso 1 1 calc R .
H12B H 1.0921 -0.1146 0.1023 0.150 Uiso 1 1 calc R .
H12C H 1.0375 -0.0682 0.1125 0.150 Uiso 1 1 calc R .
C13 C 1.0144(2) 0.0593(2) 0.1438(2) 0.0287(12) Uani 1 1 d . .
H13 H 1.0202 0.0589 0.1048 0.034 Uiso 1 1 calc R .
C14 C 0.9128(2) 0.0938(3) 0.1076(2) 0.0377(14) Uani 1 1 d . .
C15 C 0.9084(3) 0.1571(3) 0.1019(2) 0.0469(16) Uani 1 1 d . .
C16 C 0.9475(3) 0.1976(3) 0.1458(2) 0.0507(16) Uani 1 1 d . .
H16 H 0.9903 0.1784 0.1553 0.061 Uiso 1 1 calc R .
C17 C 0.9206(3) 0.2005(3) 0.2019(3) 0.066(2) Uani 1 1 d . .
H17A H 0.9474 0.2270 0.2295 0.099 Uiso 1 1 calc R .
H17B H 0.9198 0.1593 0.2181 0.099 Uiso 1 1 calc R .
H17C H 0.8776 0.2171 0.1940 0.099 Uiso 1 1 calc R .
C18 C 0.9571(4) 0.2622(3) 0.1262(3) 0.090(3) Uani 1 1 d . .
H18A H 0.9835 0.2848 0.1573 0.135 Uiso 1 1 calc R .
H18B H 0.9160 0.2825 0.1161 0.135 Uiso 1 1 calc R .
H18C H 0.9781 0.2612 0.0925 0.135 Uiso 1 1 calc R .
C19 C 0.8689(3) 0.1803(4) 0.0544(3) 0.069(2) Uani 1 1 d . .
H19 H 0.8657 0.2233 0.0489 0.083 Uiso 1 1 calc R .
C20 C 0.8343(3) 0.1420(5) 0.0152(3) 0.084(3) Uani 1 1 d . .
H20 H 0.8070 0.1589 -0.0170 0.101 Uiso 1 1 calc R .
C21 C 0.8382(3) 0.0803(4) 0.0213(3) 0.075(2) Uani 1 1 d . .
H21 H 0.8135 0.0547 -0.0065 0.090 Uiso 1 1 calc R .
C22 C 0.8783(3) 0.0539(3) 0.0679(2) 0.0513(17) Uani 1 1 d . .
C23 C 0.8851(3) -0.0147(3) 0.0725(2) 0.062(2) Uani 1 1 d . .
H23 H 0.9075 -0.0246 0.1122 0.075 Uiso 1 1 calc R .
C24 C 0.9257(4) -0.0387(4) 0.0295(3) 0.082(2) Uani 1 1 d . .
H24A H 0.9303 -0.0832 0.0336 0.122 Uiso 1 1 calc R .
H24B H 0.9675 -0.0195 0.0374 0.122 Uiso 1 1 calc R .
H24C H 0.9050 -0.0289 -0.0097 0.122 Uiso 1 1 calc R .
C25 C 0.8206(4) -0.0474(4) 0.0632(3) 0.104(3) Uani 1 1 d . .
H25A H 0.8272 -0.0916 0.0672 0.156 Uiso 1 1 calc R .
H25B H 0.7977 -0.0381 0.0245 0.156 Uiso 1 1 calc R .
H25C H 0.7960 -0.0331 0.0918 0.156 Uiso 1 1 calc R .
C26 C 0.8734(2) 0.0620(2) 0.35188(19) 0.0286(12) Uani 1 1 d . .
C27 C 0.8290(2) 0.1102(3) 0.3471(2) 0.0355(13) Uani 1 1 d . .
C28 C 0.8436(3) 0.1734(3) 0.3270(3) 0.0498(16) Uani 1 1 d . .
H28 H 0.8840 0.1710 0.3115 0.060 Uiso 1 1 calc R .
C29 C 0.7924(3) 0.1971(3) 0.2793(3) 0.068(2) Uani 1 1 d . .
H29A H 0.8042 0.2378 0.2673 0.102 Uiso 1 1 calc R .
H29B H 0.7523 0.1996 0.2935 0.102 Uiso 1 1 calc R .
H29C H 0.7879 0.1691 0.2464 0.102 Uiso 1 1 calc R .
C30 C 0.8540(4) 0.2181(3) 0.3793(3) 0.081(2) Uani 1 1 d . .
H30A H 0.8640 0.2589 0.3664 0.121 Uiso 1 1 calc R .
H30B H 0.8891 0.2034 0.4083 0.121 Uiso 1 1 calc R .
H30C H 0.8155 0.2201 0.3961 0.121 Uiso 1 1 calc R .
C31 C 0.7720(3) 0.0996(3) 0.3658(2) 0.0490(16) Uani 1 1 d . .
H31 H 0.7416 0.1315 0.3636 0.059 Uiso 1 1 calc R .
C32 C 0.7589(3) 0.0434(3) 0.3876(2) 0.0496(17) Uani 1 1 d . .
H32 H 0.7196 0.0370 0.4000 0.059 Uiso 1 1 calc R .
C33 C 0.8015(3) -0.0030(3) 0.3916(2) 0.0421(14) Uani 1 1 d . .
H33 H 0.7915 -0.0413 0.4066 0.051 Uiso 1 1 calc R .
C34 C 0.8593(2) 0.0046(2) 0.37416(19) 0.0293(12) Uani 1 1 d . .
C35 C 0.9055(3) -0.0482(2) 0.3815(2) 0.0330(13) Uani 1 1 d . .
H35 H 0.9368 -0.0411 0.3555 0.040 Uiso 1 1 calc R .
C36 C 0.8737(3) -0.1105(3) 0.3660(2) 0.0489(16) Uani 1 1 d . .
H36A H 0.9059 -0.1427 0.3712 0.073 Uiso 1 1 calc R .
H36B H 0.8523 -0.1099 0.3258 0.073 Uiso 1 1 calc R .
H36C H 0.8428 -0.1185 0.3911 0.073 Uiso 1 1 calc R .
C37 C 0.9416(3) -0.0520(3) 0.4431(2) 0.0494(16) Uani 1 1 d . .
H37A H 0.9715 -0.0862 0.4463 0.074 Uiso 1 1 calc R .
H37B H 0.9117 -0.0585 0.4695 0.074 Uiso 1 1 calc R .
H37C H 0.9647 -0.0138 0.4530 0.074 Uiso 1 1 calc R .
C38 C 0.9831(2) 0.0697(2) 0.3717(2) 0.0259(11) Uani 1 1 d . .
H38 H 0.9783 0.0716 0.4109 0.031 Uiso 1 1 calc R .
C39 C 1.0931(2) 0.0761(2) 0.40413(19) 0.0252(11) Uani 1 1 d . .
C40 C 1.1035(2) 0.1340(2) 0.43002(19) 0.0275(12) Uani 1 1 d . .
C41 C 1.0569(2) 0.1872(2) 0.4179(2) 0.0328(12) Uani 1 1 d . .
H41 H 1.0256 0.1767 0.3827 0.039 Uiso 1 1 calc R .
C42 C 1.0207(3) 0.1954(3) 0.4677(2) 0.0461(15) Uani 1 1 d . .
H42A H 1.0008 0.1565 0.4752 0.069 Uiso 1 1 calc R .
H42B H 0.9880 0.2267 0.4576 0.069 Uiso 1 1 calc R .
H42C H 1.0500 0.2081 0.5022 0.069 Uiso 1 1 calc R .
C43 C 1.0880(3) 0.2469(2) 0.4066(2) 0.0453(15) Uani 1 1 d . .
H43A H 1.0559 0.2790 0.3988 0.068 Uiso 1 1 calc R .
H43B H 1.1092 0.2423 0.3732 0.068 Uiso 1 1 calc R .
H43C H 1.1192 0.2581 0.4404 0.068 Uiso 1 1 calc R .
C44 C 1.1588(3) 0.1429(3) 0.4696(2) 0.0380(14) Uani 1 1 d . .
H44 H 1.1664 0.1815 0.4879 0.046 Uiso 1 1 calc R .
C45 C 1.2027(3) 0.0970(3) 0.4830(2) 0.0408(14) Uani 1 1 d . .
H45 H 1.2409 0.1047 0.5089 0.049 Uiso 1 1 calc R .
C46 C 1.1913(3) 0.0407(3) 0.4589(2) 0.0398(14) Uani 1 1 d . .
H46 H 1.2215 0.0091 0.4691 0.048 Uiso 1 1 calc R .
C47 C 1.1363(2) 0.0278(2) 0.4194(2) 0.0329(12) Uani 1 1 d . .
C48 C 1.1233(3) -0.0366(3) 0.3979(2) 0.0494(16) Uani 1 1 d . .
H48 H 1.0804 -0.0372 0.3734 0.059 Uiso 1 1 calc R .
C49 C 1.1225(3) -0.0806(3) 0.4486(3) 0.070(2) Uani 1 1 d . .
H49A H 1.1138 -0.1222 0.4339 0.106 Uiso 1 1 calc R .
H49B H 1.0896 -0.0680 0.4701 0.106 Uiso 1 1 calc R .
H49C H 1.1637 -0.0796 0.4740 0.106 Uiso 1 1 calc R .
C50 C 1.1702(4) -0.0576(4) 0.3616(3) 0.085(2) Uani 1 1 d . .
H50A H 1.1603 -0.0996 0.3486 0.127 Uiso 1 1 calc R .
H50B H 1.2129 -0.0562 0.3844 0.127 Uiso 1 1 calc R .
H50C H 1.1681 -0.0307 0.3281 0.127 Uiso 1 1 calc R .
C51 C 0.9649(2) -0.0255(2) 0.25348(19) 0.0270(11) Uani 1 1 d . .
C52 C 0.9217(3) -0.0777(2) 0.2364(2) 0.0332(13) Uani 1 1 d . .
C53 C 0.9477(3) -0.1375(3) 0.2421(2) 0.0491(16) Uani 1 1 d . .
H53 H 0.9920 -0.1425 0.2542 0.059 Uiso 1 1 calc R .
C54 C 0.9107(4) -0.1879(3) 0.2307(3) 0.0616(19) Uani 1 1 d . .
H54 H 0.9282 -0.2279 0.2357 0.074 Uiso 1 1 calc R .
C55 C 0.8482(3) -0.1794(3) 0.2120(3) 0.0566(18) Uani 1 1 d . .
H55 H 0.8227 -0.2147 0.2030 0.068 Uiso 1 1 calc R .
C56 C 0.8192(3) -0.1237(3) 0.2050(2) 0.0536(17) Uani 1 1 d . .
H56 H 0.7749 -0.1204 0.1921 0.064 Uiso 1 1 calc R .
C57 C 0.8579(3) -0.0700(3) 0.2178(2) 0.0445(15) Uani 1 1 d . .
C58 C 0.8267(3) -0.0104(3) 0.2122(2) 0.0494(16) Uani 1 1 d . .
H58A H 0.7814 -0.0160 0.1982 0.074 Uiso 1 1 calc R .
H58B H 0.8448 0.0148 0.1848 0.074 Uiso 1 1 calc R .
H58C H 0.8329 0.0099 0.2497 0.074 Uiso 1 1 calc R .
C59 C 0.6018(2) 0.1918(2) 0.41330(19) 0.0264(11) Uani 1 1 d . .
C60 C 0.6462(2) 0.2386(2) 0.4284(2) 0.0318(12) Uani 1 1 d . .
C61 C 0.6372(3) 0.3011(2) 0.4019(2) 0.0411(14) Uani 1 1 d . .
H61 H 0.5933 0.3028 0.3794 0.049 Uiso 1 1 calc R .
C62 C 0.6821(3) 0.3137(3) 0.3605(3) 0.070(2) Uani 1 1 d . .
H62A H 0.6743 0.3548 0.3443 0.104 Uiso 1 1 calc R .
H62B H 0.6753 0.2835 0.3293 0.104 Uiso 1 1 calc R .
H62C H 0.7258 0.3109 0.3809 0.104 Uiso 1 1 calc R .
C63 C 0.6423(3) 0.3513(3) 0.4486(3) 0.072(2) Uani 1 1 d . .
H63A H 0.6361 0.3915 0.4303 0.109 Uiso 1 1 calc R .
H63B H 0.6843 0.3496 0.4728 0.109 Uiso 1 1 calc R .
H63C H 0.6099 0.3445 0.4725 0.109 Uiso 1 1 calc R .
C64 C 0.6991(3) 0.2261(3) 0.4698(2) 0.0449(15) Uani 1 1 d . .
H64 H 0.7302 0.2569 0.4800 0.054 Uiso 1 1 calc R .
C65 C 0.7070(3) 0.1700(3) 0.4960(2) 0.0496(16) Uani 1 1 d . .
H65 H 0.7437 0.1619 0.5237 0.060 Uiso 1 1 calc R .
C66 C 0.6618(3) 0.1257(3) 0.4820(2) 0.0415(14) Uani 1 1 d . .
H66 H 0.6674 0.0875 0.5015 0.050 Uiso 1 1 calc R .
C67 C 0.6085(2) 0.1341(2) 0.44065(19) 0.0313(12) Uani 1 1 d . .
C68 C 0.5593(2) 0.0838(2) 0.4286(2) 0.0348(13) Uani 1 1 d . .
H68 H 0.5291 0.0952 0.3931 0.042 Uiso 1 1 calc R .
C69 C 0.5872(3) 0.0219(3) 0.4185(2) 0.0448(15) Uani 1 1 d . .
H69A H 0.5532 -0.0084 0.4103 0.067 Uiso 1 1 calc R .
H69B H 0.6169 0.0095 0.4529 0.067 Uiso 1 1 calc R .
H69C H 0.6095 0.0245 0.3857 0.067 Uiso 1 1 calc R .
C70 C 0.5221(3) 0.0797(3) 0.4782(3) 0.0569(17) Uani 1 1 d . .
H70A H 0.5042 0.1199 0.4844 0.085 Uiso 1 1 calc R .
H70B H 0.5504 0.0668 0.5133 0.085 Uiso 1 1 calc R .
H70C H 0.4879 0.0499 0.4686 0.085 Uiso 1 1 calc R .
C71 C 0.4915(2) 0.2018(2) 0.3831(2) 0.0268(11) Uani 1 1 d . .
H71 H 0.4880 0.2015 0.4227 0.032 Uiso 1 1 calc R .
C72 C 0.3816(2) 0.2131(2) 0.36511(19) 0.0267(11) Uani 1 1 d . .
C73 C 0.3713(2) 0.2713(2) 0.38753(19) 0.0297(12) Uani 1 1 d . .
C74 C 0.4203(2) 0.3229(2) 0.3947(2) 0.0339(13) Uani 1 1 d . .
H74 H 0.4514 0.3140 0.3688 0.041 Uiso 1 1 calc R .
C75 C 0.4571(3) 0.3277(3) 0.4568(2) 0.0450(15) Uani 1 1 d . .
H75A H 0.4883 0.3608 0.4590 0.067 Uiso 1 1 calc R .
H75B H 0.4789 0.2890 0.4677 0.067 Uiso 1 1 calc R .
H75C H 0.4276 0.3365 0.4831 0.067 Uiso 1 1 calc R .
C76 C 0.3901(3) 0.3860(3) 0.3774(2) 0.0491(16) Uani 1 1 d . .
H76A H 0.4230 0.4175 0.3824 0.074 Uiso 1 1 calc R .
H76B H 0.3589 0.3956 0.4019 0.074 Uiso 1 1 calc R .
H76C H 0.3692 0.3848 0.3371 0.074 Uiso 1 1 calc R .
C77 C 0.3134(3) 0.2818(3) 0.4036(2) 0.0388(14) Uani 1 1 d . .
H77 H 0.3053 0.3208 0.4186 0.047 Uiso 1 1 calc R .
C78 C 0.2672(3) 0.2381(3) 0.3985(2) 0.0431(15) Uani 1 1 d . .
H78 H 0.2278 0.2468 0.4098 0.052 Uiso 1 1 calc R .
C79 C 0.2782(3) 0.1816(3) 0.3771(2) 0.0419(15) Uani 1 1 d . .
H79 H 0.2461 0.1513 0.3738 0.050 Uiso 1 1 calc R .
C80 C 0.3350(2) 0.1677(2) 0.3601(2) 0.0323(12) Uani 1 1 d . .
C81 C 0.3454(3) 0.1043(3) 0.3386(2) 0.0455(15) Uani 1 1 d . .
H81 H 0.3865 0.1043 0.3243 0.055 Uiso 1 1 calc R .
C82 C 0.3507(4) 0.0582(3) 0.3882(3) 0.088(3) Uani 1 1 d . .
H82A H 0.3577 0.0171 0.3739 0.132 Uiso 1 1 calc R .
H82B H 0.3115 0.0585 0.4042 0.132 Uiso 1 1 calc R .
H82C H 0.3862 0.0695 0.4183 0.132 Uiso 1 1 calc R .
C83 C 0.2945(3) 0.0840(3) 0.2894(3) 0.080(2) Uani 1 1 d . .
H83A H 0.3041 0.0428 0.2772 0.119 Uiso 1 1 calc R .
H83B H 0.2929 0.1125 0.2572 0.119 Uiso 1 1 calc R .
H83C H 0.2535 0.0838 0.3023 0.119 Uiso 1 1 calc R .
C84 C 0.4106(2) 0.1746(2) 0.12147(19) 0.0284(12) Uani 1 1 d . .
C85 C 0.3703(2) 0.2153(3) 0.0871(2) 0.0371(14) Uani 1 1 d . .
C86 C 0.3789(3) 0.2832(3) 0.0914(2) 0.0418(15) Uani 1 1 d . .
H86 H 0.4031 0.2930 0.1305 0.050 Uiso 1 1 calc R .
C87 C 0.4167(3) 0.3059(3) 0.0468(2) 0.0585(19) Uani 1 1 d . .
H87A H 0.4223 0.3503 0.0504 0.088 Uiso 1 1 calc R .
H87B H 0.3941 0.2960 0.0082 0.088 Uiso 1 1 calc R .
H87C H 0.4582 0.2859 0.0530 0.088 Uiso 1 1 calc R .
C88 C 0.3157(3) 0.3178(3) 0.0836(3) 0.069(2) Uani 1 1 d . .
H88A H 0.3238 0.3619 0.0869 0.103 Uiso 1 1 calc R .
H88B H 0.2919 0.3050 0.1134 0.103 Uiso 1 1 calc R .
H88C H 0.2912 0.3087 0.0456 0.103 Uiso 1 1 calc R .
C89 C 0.3231(3) 0.1898(3) 0.0457(2) 0.0451(16) Uani 1 1 d . .
H89 H 0.2938 0.2161 0.0227 0.054 Uiso 1 1 calc R .
C90 C 0.3181(3) 0.1279(3) 0.0376(2) 0.0542(18) Uani 1 1 d . .
H90 H 0.2862 0.1118 0.0084 0.065 Uiso 1 1 calc R .
C91 C 0.3589(3) 0.0889(3) 0.0715(2) 0.0453(15) Uani 1 1 d . .
H91 H 0.3555 0.0460 0.0649 0.054 Uiso 1 1 calc R .
C92 C 0.4050(2) 0.1112(2) 0.1150(2) 0.0341(13) Uani 1 1 d . .
C93 C 0.4472(3) 0.0688(3) 0.1551(2) 0.0451(15) Uani 1 1 d . .
H93 H 0.4905 0.0870 0.1624 0.054 Uiso 1 1 calc R .
C94 C 0.4522(4) 0.0054(3) 0.1312(3) 0.073(2) Uani 1 1 d . .
H94A H 0.4806 -0.0194 0.1591 0.110 Uiso 1 1 calc R .
H94B H 0.4690 0.0079 0.0953 0.110 Uiso 1 1 calc R .
H94C H 0.4102 -0.0136 0.1237 0.110 Uiso 1 1 calc R .
C95 C 0.4242(3) 0.0645(3) 0.2138(3) 0.0593(18) Uani 1 1 d . .
H95A H 0.4522 0.0373 0.2395 0.089 Uiso 1 1 calc R .
H95B H 0.3810 0.0482 0.2078 0.089 Uiso 1 1 calc R .
H95C H 0.4247 0.1053 0.2311 0.089 Uiso 1 1 calc R .
C96 C 0.5157(2) 0.2059(2) 0.1523(2) 0.0296(12) Uani 1 1 d . .
H96 H 0.5201 0.2048 0.1130 0.035 Uiso 1 1 calc R .
C97 C 0.6249(2) 0.2245(3) 0.1703(2) 0.0342(13) Uani 1 1 d . .
C98 C 0.6531(3) 0.1743(3) 0.1485(2) 0.0424(15) Uani 1 1 d . .
C99 C 0.6266(3) 0.1106(3) 0.1462(2) 0.0455(15) Uani 1 1 d . .
H99 H 0.5921 0.1100 0.1696 0.055 Uiso 1 1 calc R .
C100 C 0.5980(3) 0.0916(3) 0.0847(3) 0.073(2) Uani 1 1 d . .
H10A H 0.5811 0.0500 0.0849 0.110 Uiso 1 1 calc R .
H10B H 0.6307 0.0928 0.0605 0.110 Uiso 1 1 calc R .
H10C H 0.5638 0.1198 0.0692 0.110 Uiso 1 1 calc R .
C101 C 0.6762(3) 0.0641(3) 0.1719(3) 0.0616(19) Uani 1 1 d . .
H10D H 0.6572 0.0233 0.1700 0.092 Uiso 1 1 calc R .
H10E H 0.6923 0.0747 0.2121 0.092 Uiso 1 1 calc R .
H10F H 0.7111 0.0644 0.1501 0.092 Uiso 1 1 calc R .
C102 C 0.7087(3) 0.1841(3) 0.1272(2) 0.0547(18) Uani 1 1 d . .
H102 H 0.7285 0.1507 0.1117 0.066 Uiso 1 1 calc R .
C103 C 0.7350(3) 0.2404(4) 0.1281(3) 0.068(2) Uani 1 1 d . .
H103 H 0.7729 0.2458 0.1132 0.081 Uiso 1 1 calc R .
C104 C 0.7078(3) 0.2901(3) 0.1505(3) 0.0570(19) Uani 1 1 d . .
H104 H 0.7275 0.3291 0.1516 0.068 Uiso 1 1 calc R .
C105 C 0.6512(3) 0.2828(3) 0.1715(2) 0.0391(14) Uani 1 1 d . .
C106 C 0.6188(3) 0.3386(3) 0.1905(2) 0.0477(16) Uani 1 1 d . .
H106 H 0.5953 0.3251 0.2213 0.057 Uiso 1 1 calc R .
C107 C 0.5706(3) 0.3623(4) 0.1410(3) 0.082(2) Uani 1 1 d . .
H10G H 0.5495 0.3983 0.1536 0.123 Uiso 1 1 calc R .
H10H H 0.5392 0.3304 0.1284 0.123 Uiso 1 1 calc R .
H10I H 0.5918 0.3736 0.1090 0.123 Uiso 1 1 calc R .
C108 C 0.6638(4) 0.3890(3) 0.2158(3) 0.080(2) Uani 1 1 d . .
H10J H 0.6395 0.4233 0.2275 0.120 Uiso 1 1 calc R .
H10K H 0.6882 0.4030 0.1869 0.120 Uiso 1 1 calc R .
H10L H 0.6926 0.3733 0.2494 0.120 Uiso 1 1 calc R .
C109 C 0.4709(2) 0.2939(2) 0.26247(19) 0.0288(12) Uani 1 1 d . .
C110 C 0.4278(2) 0.3465(2) 0.24433(19) 0.0298(12) Uani 1 1 d . .
C111 C 0.4545(3) 0.4047(3) 0.2435(2) 0.0429(14) Uani 1 1 d . .
H111 H 0.4991 0.4089 0.2532 0.052 Uiso 1 1 calc R .
C112 C 0.4184(3) 0.4559(3) 0.2291(2) 0.0517(17) Uani 1 1 d . .
H112 H 0.4374 0.4951 0.2287 0.062 Uiso 1 1 calc R .
C113 C 0.3537(3) 0.4491(3) 0.2151(2) 0.0499(17) Uani 1 1 d . .
H113 H 0.3279 0.4841 0.2055 0.060 Uiso 1 1 calc R .
C114 C 0.3258(3) 0.3924(3) 0.2149(2) 0.0432(15) Uani 1 1 d . .
H114 H 0.2812 0.3888 0.2046 0.052 Uiso 1 1 calc R .
C115 C 0.3626(2) 0.3397(3) 0.22967(19) 0.0340(13) Uani 1 1 d . .
C116 C 0.3298(3) 0.2792(3) 0.2297(2) 0.0433(15) Uani 1 1 d . .
H11D H 0.2841 0.2851 0.2181 0.065 Uiso 1 1 calc R .
H11E H 0.3385 0.2616 0.2684 0.065 Uiso 1 1 calc R .
H11F H 0.3452 0.2515 0.2026 0.065 Uiso 1 1 calc R .
N1 N 1.06323(18) 0.04863(17) 0.18505(15) 0.0240(9) Uani 1 1 d . .
N2 N 0.95753(18) 0.07042(19) 0.15572(16) 0.0288(10) Uani 1 1 d . .
N3 N 0.93210(18) 0.07090(17) 0.33165(15) 0.0233(9) Uani 1 1 d . .
N4 N 1.04005(18) 0.06592(17) 0.35927(15) 0.0237(9) Uani 1 1 d . .
N5 N 0.54817(18) 0.20321(17) 0.36854(15) 0.0240(9) Uani 1 1 d . .
N6 N 0.43941(18) 0.20085(17) 0.34390(15) 0.0242(9) Uani 1 1 d . .
N7 N 0.45892(19) 0.19687(18) 0.16681(15) 0.0271(10) Uani 1 1 d . .
N8 N 0.56550(19) 0.21651(18) 0.19208(16) 0.0275(10) Uani 1 1 d . .
O1 O 1.02124(16) -0.03931(15) 0.27689(15) 0.0342(9) Uani 1 1 d . .
O2 O 0.52796(16) 0.30812(15) 0.28466(14) 0.0328(8) Uani 1 1 d . .
Cl1 Cl 1.10202(7) 0.15326(6) 0.28049(5) 0.0424(4) Uani 1 1 d . .
Cl2 Cl 0.60423(7) 0.11281(6) 0.28806(5) 0.0390(3) Uani 1 1 d . .
Mo1 Mo 1.047610(19) 0.058321(19) 0.271260(17) 0.02231(11) Uani 1 1 d . \.
Mo2 Mo 0.949279(19) 0.06918(2) 0.244370(17) 0.02379(11) Uani 1 1 d . .
Mo3 Mo 0.552752(19) 0.209091(19) 0.279585(16) 0.02325(11) Uani 1 1 d . \.
Mo4 Mo 0.453932(19) 0.19980(2) 0.255837(17) 0.02393(11) Uani 1 1 d . .

loop_
_atom_site_aniso_label
_atom_site_aniso_U_11
_atom_site_aniso_U_22
_atom_site_aniso_U_33
_atom_site_aniso_U_23
_atom_site_aniso_U_13
_atom_site_aniso_U_12
C1 0.030(3) 0.036(3) 0.024(2) -0.003(2) 0.009(2) -0.001(2)
C2 0.033(3) 0.039(4) 0.031(3) -0.005(2) 0.004(2) -0.006(3)
C3 0.046(4) 0.033(3) 0.039(3) 0.003(2) 0.016(3) -0.001(3)
C4 0.091(6) 0.051(4) 0.044(4) 0.010(3) 0.013(3) 0.002(4)
C5 0.065(5) 0.037(4) 0.066(4) -0.008(3) 0.026(3) -0.019(3)
C6 0.041(4) 0.053(4) 0.057(4) -0.010(3) 0.025(3) -0.011(3)
C7 0.038(4) 0.065(5) 0.070(4) -0.013(4) 0.028(3) 0.005(3)
C8 0.042(4) 0.051(4) 0.065(4) -0.006(3) 0.017(3) 0.014(3)
C9 0.034(3) 0.033(3) 0.051(3) -0.006(3) 0.018(3) 0.006(3)
C10 0.058(4) 0.032(4) 0.093(5) 0.001(3) 0.043(4) 0.007(3)
C11 0.128(7) 0.031(4) 0.085(5) 0.002(4) 0.030(5) 0.005(4)
C12 0.067(6) 0.063(6) 0.160(8) 0.015(5) -0.009(5) -0.030(4)
C13 0.032(3) 0.029(3) 0.025(3) -0.007(2) 0.007(2) -0.001(2)
C14 0.030(3) 0.058(4) 0.025(3) -0.001(3) 0.005(2) 0.010(3)
C15 0.036(4) 0.066(5) 0.038(3) 0.001(3) 0.004(3) 0.021(3)
C16 0.059(4) 0.039(4) 0.056(4) 0.006(3) 0.014(3) 0.016(3)
C17 0.074(5) 0.065(5) 0.059(4) -0.010(4) 0.011(4) 0.013(4)
C18 0.136(8) 0.056(5) 0.079(5) 0.012(4) 0.020(5) 0.014(5)
C19 0.067(5) 0.085(6) 0.053(4) 0.016(4) 0.007(4) 0.039(4)
C20 0.057(5) 0.133(9) 0.054(5) 0.010(5) -0.013(4) 0.036(5)
C21 0.052(5) 0.119(8) 0.046(4) -0.017(4) -0.012(3) 0.015(5)
C22 0.036(4) 0.082(5) 0.033(3) -0.001(3) -0.003(3) -0.001(3)
C23 0.070(5) 0.077(6) 0.037(3) -0.013(3) 0.000(3) -0.025(4)
C24 0.103(7) 0.081(6) 0.059(4) -0.028(4) 0.008(4) -0.008(5)
C25 0.096(7) 0.145(9) 0.065(5) -0.028(5) -0.003(4) -0.076(6)
C26 0.019(3) 0.037(3) 0.029(3) -0.010(2) 0.003(2) -0.001(2)
C27 0.024(3) 0.041(4) 0.041(3) -0.009(3) 0.007(2) 0.005(3)
C28 0.045(4) 0.039(4) 0.067(4) 0.001(3) 0.015(3) 0.009(3)
C29 0.066(5) 0.070(5) 0.065(4) 0.017(4) 0.003(4) 0.016(4)
C30 0.102(6) 0.040(4) 0.090(5) -0.011(4) -0.013(5) 0.003(4)
C31 0.026(3) 0.059(5) 0.063(4) -0.012(3) 0.011(3) 0.010(3)
C32 0.029(4) 0.068(5) 0.055(4) -0.008(3) 0.018(3) -0.014(3)
C33 0.031(3) 0.050(4) 0.046(3) 0.000(3) 0.008(3) -0.006(3)
C34 0.031(3) 0.033(3) 0.024(2) -0.003(2) 0.006(2) -0.010(2)
C35 0.036(3) 0.033(3) 0.030(3) 0.004(2) 0.008(2) -0.007(2)
C36 0.062(4) 0.040(4) 0.046(3) -0.002(3) 0.012(3) -0.017(3)
C37 0.044(4) 0.057(4) 0.045(3) 0.005(3) 0.001(3) -0.011(3)
C38 0.029(3) 0.020(3) 0.030(3) -0.007(2) 0.007(2) -0.005(2)
C39 0.023(3) 0.027(3) 0.026(2) -0.005(2) 0.004(2) -0.008(2)
C40 0.030(3) 0.028(3) 0.026(3) -0.001(2) 0.009(2) -0.006(2)
C41 0.034(3) 0.031(3) 0.032(3) -0.004(2) 0.002(2) -0.005(2)
C42 0.048(4) 0.043(4) 0.051(3) -0.010(3) 0.018(3) 0.000(3)
C43 0.053(4) 0.028(3) 0.057(4) -0.004(3) 0.013(3) -0.008(3)
C44 0.038(3) 0.043(4) 0.031(3) -0.001(2) 0.000(2) -0.013(3)
C45 0.031(3) 0.051(4) 0.038(3) 0.001(3) -0.001(2) -0.016(3)
C46 0.027(3) 0.050(4) 0.040(3) 0.005(3) -0.002(2) 0.004(3)
C47 0.028(3) 0.035(3) 0.035(3) 0.002(2) 0.002(2) 0.002(3)
C48 0.047(4) 0.036(4) 0.056(4) -0.008(3) -0.016(3) 0.011(3)
C49 0.082(6) 0.041(4) 0.081(5) -0.001(4) -0.005(4) -0.006(4)
C50 0.095(6) 0.077(6) 0.085(5) -0.031(4) 0.027(5) 0.010(5)
C51 0.028(3) 0.028(3) 0.026(3) -0.003(2) 0.007(2) -0.008(2)
C52 0.038(3) 0.030(3) 0.033(3) -0.009(2) 0.012(2) -0.014(3)
C53 0.066(5) 0.030(3) 0.052(4) -0.009(3) 0.013(3) -0.023(3)
C54 0.072(5) 0.040(4) 0.071(4) -0.008(3) 0.008(4) -0.015(4)
C55 0.069(5) 0.049(5) 0.053(4) -0.012(3) 0.013(3) -0.023(4)
C56 0.052(4) 0.070(5) 0.038(3) -0.006(3) 0.004(3) -0.020(4)
C57 0.043(4) 0.061(4) 0.031(3) -0.005(3) 0.010(3) -0.015(3)
C58 0.029(3) 0.067(5) 0.049(3) -0.007(3) -0.002(3) -0.005(3)
C59 0.020(3) 0.034(3) 0.025(2) -0.005(2) 0.003(2) 0.003(2)
C60 0.029(3) 0.029(3) 0.035(3) -0.003(2) -0.002(2) 0.001(2)
C61 0.036(3) 0.032(3) 0.050(3) -0.003(3) -0.005(3) -0.005(3)
C62 0.076(5) 0.058(5) 0.080(5) 0.023(4) 0.027(4) 0.000(4)
C63 0.076(5) 0.043(4) 0.092(5) -0.019(4) -0.001(4) 0.007(4)
C64 0.037(4) 0.040(4) 0.051(3) -0.007(3) -0.010(3) -0.005(3)
C65 0.043(4) 0.055(4) 0.045(3) 0.004(3) -0.011(3) 0.007(3)
C66 0.044(4) 0.041(4) 0.037(3) 0.009(3) -0.001(3) 0.013(3)
C67 0.033(3) 0.034(3) 0.026(3) 0.001(2) 0.005(2) 0.006(2)
C68 0.037(3) 0.029(3) 0.038(3) 0.005(2) 0.006(2) -0.002(3)
C69 0.044(4) 0.035(4) 0.058(4) 0.003(3) 0.014(3) 0.003(3)
C70 0.060(4) 0.045(4) 0.072(4) 0.014(3) 0.030(4) 0.005(3)
C71 0.027(3) 0.029(3) 0.025(3) 0.004(2) 0.005(2) 0.002(2)
C72 0.024(3) 0.030(3) 0.026(2) 0.007(2) 0.005(2) 0.003(2)
C73 0.028(3) 0.037(3) 0.024(3) 0.004(2) 0.006(2) 0.002(2)
C74 0.036(3) 0.032(3) 0.036(3) -0.001(2) 0.012(2) -0.006(3)
C75 0.041(4) 0.045(4) 0.048(3) -0.008(3) 0.006(3) -0.005(3)
C76 0.070(5) 0.034(4) 0.048(3) 0.000(3) 0.021(3) 0.003(3)
C77 0.035(3) 0.049(4) 0.033(3) -0.001(3) 0.008(2) 0.008(3)
C78 0.026(3) 0.062(4) 0.043(3) -0.001(3) 0.012(3) 0.002(3)
C79 0.027(3) 0.057(4) 0.043(3) 0.001(3) 0.011(3) -0.009(3)
C80 0.025(3) 0.036(3) 0.037(3) 0.001(2) 0.006(2) -0.006(2)
C81 0.038(4) 0.040(4) 0.064(4) -0.007(3) 0.025(3) -0.015(3)
C82 0.116(7) 0.046(5) 0.106(6) 0.017(4) 0.029(5) 0.003(5)
C83 0.064(5) 0.075(6) 0.095(5) -0.040(4) 0.000(4) -0.010(4)
C84 0.025(3) 0.035(3) 0.025(3) 0.000(2) 0.004(2) 0.000(2)
C85 0.031(3) 0.055(4) 0.024(3) -0.001(2) 0.002(2) 0.000(3)
C86 0.059(4) 0.039(4) 0.024(3) -0.002(2) -0.003(3) 0.010(3)
C87 0.094(6) 0.039(4) 0.040(3) 0.005(3) 0.004(3) -0.010(4)
C88 0.083(5) 0.067(5) 0.049(4) 0.007(3) -0.009(3) 0.031(4)
C89 0.035(4) 0.071(5) 0.028(3) 0.006(3) 0.000(2) -0.005(3)
C90 0.047(4) 0.082(5) 0.031(3) -0.005(3) 0.002(3) -0.027(4)
C91 0.052(4) 0.044(4) 0.040(3) -0.006(3) 0.011(3) -0.019(3)
C92 0.032(3) 0.037(3) 0.033(3) -0.001(2) 0.006(2) -0.005(3)
C93 0.046(4) 0.033(4) 0.058(4) 0.005(3) 0.012(3) -0.001(3)
C94 0.098(6) 0.041(4) 0.080(5) -0.011(4) 0.014(4) 0.012(4)
C95 0.060(5) 0.054(4) 0.065(4) 0.015(3) 0.014(3) 0.006(4)
C96 0.032(3) 0.030(3) 0.025(3) 0.003(2) 0.002(2) 0.001(2)
C97 0.024(3) 0.053(4) 0.026(3) 0.015(2) 0.007(2) 0.000(3)
C98 0.040(4) 0.058(4) 0.031(3) 0.011(3) 0.013(3) 0.009(3)
C99 0.051(4) 0.051(4) 0.036(3) 0.003(3) 0.011(3) 0.021(3)
C100 0.094(6) 0.073(6) 0.055(4) -0.008(4) 0.020(4) 0.011(4)
C101 0.062(5) 0.067(5) 0.061(4) 0.013(4) 0.027(3) 0.024(4)
C102 0.051(4) 0.068(5) 0.051(4) 0.020(3) 0.028(3) 0.016(4)
C103 0.047(4) 0.109(7) 0.055(4) 0.031(4) 0.033(3) 0.016(5)
C104 0.040(4) 0.081(5) 0.053(4) 0.022(4) 0.017(3) -0.015(4)
C105 0.034(3) 0.048(4) 0.036(3) 0.017(3) 0.010(2) -0.010(3)
C106 0.050(4) 0.041(4) 0.054(4) 0.011(3) 0.015(3) -0.015(3)
C107 0.079(6) 0.067(6) 0.094(6) 0.006(4) -0.001(4) 0.011(4)
C108 0.091(6) 0.064(5) 0.087(5) 0.010(4) 0.019(4) -0.031(4)
C109 0.027(3) 0.032(3) 0.030(3) 0.008(2) 0.009(2) 0.007(2)
C110 0.038(3) 0.026(3) 0.025(3) 0.001(2) 0.006(2) 0.003(2)
C111 0.044(4) 0.037(4) 0.046(3) 0.003(3) 0.001(3) -0.001(3)
C112 0.065(5) 0.022(3) 0.062(4) 0.010(3) -0.004(3) 0.005(3)
C113 0.063(5) 0.037(4) 0.044(3) 0.001(3) -0.005(3) 0.017(3)
C114 0.043(4) 0.048(4) 0.035(3) 0.004(3) -0.002(3) 0.018(3)
C115 0.035(3) 0.044(4) 0.022(3) 0.001(2) 0.004(2) 0.002(3)
C116 0.032(3) 0.043(4) 0.052(3) 0.009(3) 0.001(3) 0.000(3)
N1 0.022(2) 0.021(2) 0.029(2) -0.0078(17) 0.0041(18) -0.0009(17)
N2 0.023(2) 0.033(3) 0.030(2) -0.0056(19) 0.0025(18) 0.001(2)
N3 0.020(2) 0.021(2) 0.030(2) -0.0035(17) 0.0061(17) -0.0001(18)
N4 0.019(2) 0.023(2) 0.028(2) -0.0008(17) 0.0006(17) -0.0025(18)
N5 0.022(2) 0.021(2) 0.028(2) 0.0020(17) 0.0018(17) 0.0010(18)
N6 0.022(2) 0.023(2) 0.028(2) 0.0007(17) 0.0052(17) -0.0036(18)
N7 0.026(2) 0.025(2) 0.027(2) 0.0051(17) -0.0022(18) 0.0008(19)
N8 0.028(2) 0.028(2) 0.026(2) 0.0044(17) 0.0031(18) 0.0000(19)
O1 0.026(2) 0.025(2) 0.052(2) -0.0011(17) 0.0084(17) 0.0021(16)
O2 0.025(2) 0.022(2) 0.051(2) 0.0043(16) 0.0058(16) -0.0026(16)
Cl1 0.0598(10) 0.0323(8) 0.0385(7) -0.0102(6) 0.0178(7) -0.0208(7)
Cl2 0.0513(9) 0.0307(8) 0.0354(7) 0.0031(6) 0.0093(6) 0.0130(7)
Mo1 0.0199(2) 0.0198(2) 0.0270(2) -0.00452(17) 0.00340(17) -0.00099(18)
Mo2 0.0205(2) 0.0236(3) 0.0267(2) -0.00452(18) 0.00262(17) 0.00133(19)
Mo3 0.0212(2) 0.0233(2) 0.0250(2) 0.00351(17) 0.00337(17) -0.00048(19)
Mo4 0.0207(2) 0.0240(2) 0.0265(2) 0.00355(18) 0.00243(17) -0.00188(19)

loop_
_atom_type_symbol
_atom_type_description
_atom_type_scat_dispersion_real
_atom_type_scat_dispersion_imag
_atom_type_scat_source
C C 0.0033 0.0016 'International Tables Vol C Tables 4.2.6.8 and 6.1.1.4'
H H 0.0000 0.0000 'International Tables Vol C Tables 4.2.6.8 and 6.1.1.4'
N N 0.0061 0.0033 'International Tables Vol C Tables 4.2.6.8 and 6.1.1.4'
O O 0.0106 0.0060 'International Tables Vol C Tables 4.2.6.8 and 6.1.1.4'
Cl Cl 0.1484 0.1585 'International Tables Vol C Tables 4.2.6.8 and 6.1.1.4'
Mo Mo -1.6832 0.6857 'International Tables Vol C Tables 4.2.6.8 and 6.1.1.4'

loop_
_geom_angle_atom_site_label_1
_geom_angle_atom_site_label_2
_geom_angle_atom_site_label_3
_geom_angle
C2 C1 C9 121.3(5)
C2 C1 N1 120.5(5)
C9 C1 N1 118.2(4)
C1 C2 C6 117.8(5)
C1 C2 C3 123.6(5)
C6 C2 C3 118.6(5)
C2 C3 C5 113.0(5)
C2 C3 C4 111.0(4)
C5 C3 C4 109.6(5)
C2 C3 H3 107.7
C5 C3 H3 107.7
C4 C3 H3 107.7
C3 C4 H4A 109.5
C3 C4 H4B 109.5
H4A C4 H4B 109.5
C3 C4 H4C 109.5
H4A C4 H4C 109.5
H4B C4 H4C 109.5
C3 C5 H5A 109.5
C3 C5 H5B 109.5
H5A C5 H5B 109.5
C3 C5 H5C 109.5
H5A C5 H5C 109.5
H5B C5 H5C 109.5
C7 C6 C2 120.7(6)
C7 C6 H6 119.7
C2 C6 H6 119.7
C8 C7 C6 120.9(6)
C8 C7 H7 119.5
C6 C7 H7 119.5
C7 C8 C9 121.6(6)
C7 C8 H8 119.2
C9 C8 H8 119.2
C8 C9 C1 117.7(5)
C8 C9 C10 119.8(5)
C1 C9 C10 122.3(5)
C9 C10 C12 110.1(6)
C9 C10 C11 114.5(6)
C12 C10 C11 110.5(6)
C9 C10 H10 107.1
C12 C10 H10 107.1
C11 C10 H10 107.1
C10 C11 H11A 109.5
C10 C11 H11B 109.5
H11A C11 H11B 109.5
C10 C11 H11C 109.5
H11A C11 H11C 109.5
H11B C11 H11C 109.5
C10 C12 H12A 109.5
C10 C12 H12B 109.5
H12A C12 H12B 109.5
C10 C12 H12C 109.5
H12A C12 H12C 109.5
H12B C12 H12C 109.5
N2 C13 N1 121.2(4)
N2 C13 H13 119.4
N1 C13 H13 119.4
C15 C14 C22 122.5(5)
C15 C14 N2 116.8(5)
C22 C14 N2 120.7(5)
C19 C15 C14 117.7(6)
C19 C15 C16 122.3(6)
C14 C15 C16 119.9(5)
C15 C16 C18 115.4(5)
C15 C16 C17 111.8(5)
C18 C16 C17 108.5(5)
C15 C16 H16 106.9
C18 C16 H16 106.9
C17 C16 H16 106.9
C16 C17 H17A 109.5
C16 C17 H17B 109.5
H17A C17 H17B 109.5
C16 C17 H17C 109.5
H17A C17 H17C 109.5
H17B C17 H17C 109.5
C16 C18 H18A 109.5
C16 C18 H18B 109.5
H18A C18 H18B 109.5
C16 C18 H18C 109.5
H18A C18 H18C 109.5
H18B C18 H18C 109.5
C20 C19 C15 120.7(7)
C20 C19 H19 119.6
C15 C19 H19 119.6
C21 C20 C19 121.3(7)
C21 C20 H20 119.4
C19 C20 H20 119.4
C20 C21 C22 120.8(7)
C20 C21 H21 119.6
C22 C21 H21 119.6
C21 C22 C14 117.0(7)
C21 C22 C23 120.4(6)
C14 C22 C23 122.5(5)
C22 C23 C24 110.6(6)
C22 C23 C25 112.1(7)
C24 C23 C25 110.1(6)
C22 C23 H23 108.0
C24 C23 H23 108.0
C25 C23 H23 108.0
C23 C24 H24A 109.5
C23 C24 H24B 109.5
H24A C24 H24B 109.5
C23 C24 H24C 109.5
H24A C24 H24C 109.5
H24B C24 H24C 109.5
C23 C25 H25A 109.5
C23 C25 H25B 109.5
H25A C25 H25B 109.5
C23 C25 H25C 109.5
H25A C25 H25C 109.5
H25B C25 H25C 109.5
C34 C26 C27 120.5(5)
C34 C26 N3 120.1(4)
C27 C26 N3 119.4(5)
C31 C27 C26 118.0(5)
C31 C27 C28 119.6(5)
C26 C27 C28 122.2(5)
C27 C28 C29 112.3(5)
C27 C28 C30 109.5(5)
C29 C28 C30 111.0(5)
C27 C28 H28 108.0
C29 C28 H28 108.0
C30 C28 H28 108.0
C28 C29 H29A 109.5
C28 C29 H29B 109.5
H29A C29 H29B 109.5
C28 C29 H29C 109.5
H29A C29 H29C 109.5
H29B C29 H29C 109.5
C28 C30 H30A 109.5
C28 C30 H30B 109.5
H30A C30 H30B 109.5
C28 C30 H30C 109.5
H30A C30 H30C 109.5
H30B C30 H30C 109.5
C32 C31 C27 120.9(6)
C32 C31 H31 119.5
C27 C31 H31 119.5
C33 C32 C31 120.8(6)
C33 C32 H32 119.6
C31 C32 H32 119.6
C32 C33 C34 121.2(6)
C32 C33 H33 119.4
C34 C33 H33 119.4
C33 C34 C26 118.6(5)
C33 C34 C35 118.6(5)
C26 C34 C35 122.8(4)
C34 C35 C37 111.4(4)
C34 C35 C36 113.2(5)
C37 C35 C36 108.0(4)
C34 C35 H35 108.0
C37 C35 H35 108.0
C36 C35 H35 108.0
C35 C36 H36A 109.5
C35 C36 H36B 109.5
H36A C36 H36B 109.5
C35 C36 H36C 109.5
H36A C36 H36C 109.5
H36B C36 H36C 109.5
C35 C37 H37A 109.5
C35 C37 H37B 109.5
H37A C37 H37B 109.5
C35 C37 H37C 109.5
H37A C37 H37C 109.5
H37B C37 H37C 109.5
N4 C38 N3 122.2(4)
N4 C38 H38 118.9
N3 C38 H38 118.9
C40 C39 C47 121.0(4)
C40 C39 N4 120.5(4)
C47 C39 N4 118.5(4)
C44 C40 C39 118.0(5)
C44 C40 C41 118.4(5)
C39 C40 C41 123.6(4)
C43 C41 C40 113.2(4)
C43 C41 C42 109.5(4)
C40 C41 C42 110.4(4)
C43 C41 H41 107.8
C40 C41 H41 107.8
C42 C41 H41 107.8
C41 C42 H42A 109.5
C41 C42 H42B 109.5
H42A C42 H42B 109.5
C41 C42 H42C 109.5
H42A C42 H42C 109.5
H42B C42 H42C 109.5
C41 C43 H43A 109.5
C41 C43 H43B 109.5
H43A C43 H43B 109.5
C41 C43 H43C 109.5
H43A C43 H43C 109.5
H43B C43 H43C 109.5
C45 C44 C40 121.6(5)
C45 C44 H44 119.2
C40 C44 H44 119.2
C46 C45 C44 119.8(5)
C46 C45 H45 120.1
C44 C45 H45 120.1
C45 C46 C47 122.0(5)
C45 C46 H46 119.0
C47 C46 H46 119.0
C46 C47 C39 117.5(5)
C46 C47 C48 119.9(5)
C39 C47 C48 122.5(5)
C50 C48 C47 112.0(6)
C50 C48 C49 110.5(6)
C47 C48 C49 110.4(5)
C50 C48 H48 107.9
C47 C48 H48 107.9
C49 C48 H48 107.9
C48 C49 H49A 109.5
C48 C49 H49B 109.5
H49A C49 H49B 109.5
C48 C49 H49C 109.5
H49A C49 H49C 109.5
H49B C49 H49C 109.5
C48 C50 H50A 109.5
C48 C50 H50B 109.5
H50A C50 H50B 109.5
C48 C50 H50C 109.5
H50A C50 H50C 109.5
H50B C50 H50C 109.5
O1 C51 C52 115.9(5)
O1 C51 Mo2 113.6(3)
C52 C51 Mo2 130.5(4)
O1 C51 Mo1 61.0(2)
C52 C51 Mo1 171.5(4)
Mo2 C51 Mo1 53.16(11)
C57 C52 C53 119.7(5)
C57 C52 C51 122.4(5)
C53 C52 C51 117.8(5)
C54 C53 C52 121.5(6)
C54 C53 H53 119.3
C52 C53 H53 119.3
C55 C54 C53 117.8(7)
C55 C54 H54 121.1
C53 C54 H54 121.1
C54 C55 C56 124.8(6)
C54 C55 H55 117.6
C56 C55 H55 117.6
C55 C56 C57 117.8(6)
C55 C56 H56 121.1
C57 C56 H56 121.1
C52 C57 C56 118.4(6)
C52 C57 C58 123.6(5)
C56 C57 C58 117.9(6)
C57 C58 H58A 109.5
C57 C58 H58B 109.5
H58A C58 H58B 109.5
C57 C58 H58C 109.5
H58A C58 H58C 109.5
H58B C58 H58C 109.5
C60 C59 C67 121.6(4)
C60 C59 N5 118.8(4)
C67 C59 N5 119.6(4)
C64 C60 C59 118.2(5)
C64 C60 C61 120.1(5)
C59 C60 C61 121.6(4)
C60 C61 C62 112.6(5)
C60 C61 C63 111.1(5)
C62 C61 C63 110.9(5)
C60 C61 H61 107.3
C62 C61 H61 107.3
C63 C61 H61 107.3
C61 C62 H62A 109.5
C61 C62 H62B 109.5
H62A C62 H62B 109.5
C61 C62 H62C 109.5
H62A C62 H62C 109.5
H62B C62 H62C 109.5
C61 C63 H63A 109.5
C61 C63 H63B 109.5
H63A C63 H63B 109.5
C61 C63 H63C 109.5
H63A C63 H63C 109.5
H63B C63 H63C 109.5
C65 C64 C60 121.0(5)
C65 C64 H64 119.5
C60 C64 H64 119.5
C64 C65 C66 119.8(5)
C64 C65 H65 120.1
C66 C65 H65 120.1
C65 C66 C67 122.7(5)
C65 C66 H66 118.6
C67 C66 H66 118.6
C66 C67 C59 116.6(5)
C66 C67 C68 120.0(5)
C59 C67 C68 123.3(4)
C69 C68 C67 113.3(5)
C69 C68 C70 110.0(5)
C67 C68 C70 109.8(4)
C69 C68 H68 107.9
C67 C68 H68 107.9
C70 C68 H68 107.9
C68 C69 H69A 109.5
C68 C69 H69B 109.5
H69A C69 H69B 109.5
C68 C69 H69C 109.5
H69A C69 H69C 109.5
H69B C69 H69C 109.5
C68 C70 H70A 109.5
C68 C70 H70B 109.5
H70A C70 H70B 109.5
C68 C70 H70C 109.5
H70A C70 H70C 109.5
H70B C70 H70C 109.5
N6 C71 N5 121.5(4)
N6 C71 H71 119.2
N5 C71 H71 119.2
C80 C72 C73 121.0(5)
C80 C72 N6 119.1(4)
C73 C72 N6 119.8(4)
C77 C73 C72 117.3(5)
C77 C73 C74 118.7(5)
C72 C73 C74 123.9(5)
C73 C74 C75 112.6(4)
C73 C74 C76 112.3(4)
C75 C74 C76 108.2(4)
C73 C74 H74 107.9
C75 C74 H74 107.9
C76 C74 H74 107.9
C74 C75 H75A 109.5
C74 C75 H75B 109.5
H75A C75 H75B 109.5
C74 C75 H75C 109.5
H75A C75 H75C 109.5
H75B C75 H75C 109.5
C74 C76 H76A 109.5
C74 C76 H76B 109.5
H76A C76 H76B 109.5
C74 C76 H76C 109.5
H76A C76 H76C 109.5
H76B C76 H76C 109.5
C78 C77 C73 122.3(5)
C78 C77 H77 118.9
C73 C77 H77 118.9
C77 C78 C79 119.6(5)
C77 C78 H78 120.2
C79 C78 H78 120.2
C78 C79 C80 121.5(5)
C78 C79 H79 119.3
C80 C79 H79 119.3
C79 C80 C72 118.4(5)
C79 C80 C81 119.3(5)
C72 C80 C81 122.3(5)
C80 C81 C83 113.4(5)
C80 C81 C82 110.1(5)
C83 C81 C82 110.0(6)
C80 C81 H81 107.7
C83 C81 H81 107.7
C82 C81 H81 107.7
C81 C82 H82A 109.5
C81 C82 H82B 109.5
H82A C82 H82B 109.5
C81 C82 H82C 109.5
H82A C82 H82C 109.5
H82B C82 H82C 109.5
C81 C83 H83A 109.5
C81 C83 H83B 109.5
H83A C83 H83B 109.5
C81 C83 H83C 109.5
H83A C83 H83C 109.5
H83B C83 H83C 109.5
C92 C84 C85 122.3(5)
C92 C84 N7 117.0(4)
C85 C84 N7 120.6(5)
C89 C85 C84 117.0(5)
C89 C85 C86 120.6(5)
C84 C85 C86 122.4(5)
C85 C86 C87 110.4(5)
C85 C86 C88 112.6(5)
C87 C86 C88 108.9(5)
C85 C86 H86 108.3
C87 C86 H86 108.3
C88 C86 H86 108.3
C86 C87 H87A 109.5
C86 C87 H87B 109.5
H87A C87 H87B 109.5
C86 C87 H87C 109.5
H87A C87 H87C 109.5
H87B C87 H87C 109.5
C86 C88 H88A 109.5
C86 C88 H88B 109.5
H88A C88 H88B 109.5
C86 C88 H88C 109.5
H88A C88 H88C 109.5
H88B C88 H88C 109.5
C90 C89 C85 121.5(6)
C90 C89 H89 119.3
C85 C89 H89 119.3
C89 C90 C91 120.3(5)
C89 C90 H90 119.8
C91 C90 H90 119.8
C90 C91 C92 120.9(6)
C90 C91 H91 119.6
C92 C91 H91 119.6
C91 C92 C84 117.9(5)
C91 C92 C93 121.5(5)
C84 C92 C93 120.6(5)
C94 C93 C92 113.8(5)
C94 C93 C95 109.4(5)
C92 C93 C95 110.4(5)
C94 C93 H93 107.7
C92 C93 H93 107.7
C95 C93 H93 107.7
C93 C94 H94A 109.5
C93 C94 H94B 109.5
H94A C94 H94B 109.5
C93 C94 H94C 109.5
H94A C94 H94C 109.5
H94B C94 H94C 109.5
C93 C95 H95A 109.5
C93 C95 H95B 109.5
H95A C95 H95B 109.5
C93 C95 H95C 109.5
H95A C95 H95C 109.5
H95B C95 H95C 109.5
N8 C96 N7 120.5(4)
N8 C96 H96 119.7
N7 C96 H96 119.7
C105 C97 C98 121.7(5)
C105 C97 N8 118.5(5)
C98 C97 N8 119.8(5)
C102 C98 C97 118.0(6)
C102 C98 C99 118.3(6)
C97 C98 C99 123.8(5)
C98 C99 C101 111.8(5)
C98 C99 C100 111.8(5)
C101 C99 C100 109.5(5)
C98 C99 H99 107.8
C101 C99 H99 107.8
C100 C99 H99 107.8
C99 C100 H10A 109.5
C99 C100 H10B 109.5
H10A C100 H10B 109.5
C99 C100 H10C 109.5
H10A C100 H10C 109.5
H10B C100 H10C 109.5
C99 C101 H10D 109.5
C99 C101 H10E 109.5
H10D C101 H10E 109.5
C99 C101 H10F 109.5
H10D C101 H10F 109.5
H10E C101 H10F 109.5
C103 C102 C98 121.1(6)
C103 C102 H102 119.4
C98 C102 H102 119.4
C102 C103 C104 121.2(6)
C102 C103 H103 119.4
C104 C103 H103 119.4
C103 C104 C105 119.9(7)
C103 C104 H104 120.1
C105 C104 H104 120.1
C97 C105 C104 118.1(6)
C97 C105 C106 122.6(5)
C104 C105 C106 119.2(6)
C105 C106 C107 109.7(5)
C105 C106 C108 114.2(6)
C107 C106 C108 111.0(6)
C105 C106 H106 107.2
C107 C106 H106 107.2
C108 C106 H106 107.2
C106 C107 H10G 109.5
C106 C107 H10H 109.5
H10G C107 H10H 109.5
C106 C107 H10I 109.5
H10G C107 H10I 109.5
H10H C107 H10I 109.5
C106 C108 H10J 109.5
C106 C108 H10K 109.5
H10J C108 H10K 109.5
C106 C108 H10L 109.5
H10J C108 H10L 109.5
H10K C108 H10L 109.5
O2 C109 C110 115.6(5)
O2 C109 Mo4 114.2(3)
C110 C109 Mo4 130.2(4)
O2 C109 Mo3 61.7(2)
C110 C109 Mo3 170.7(3)
Mo4 C109 Mo3 53.13(11)
C115 C110 C111 119.6(5)
C115 C110 C109 122.4(5)
C111 C110 C109 118.0(5)
C112 C111 C110 122.0(6)
C112 C111 H111 119.0
C110 C111 H111 119.0
C111 C112 C113 118.3(6)
C111 C112 H112 120.8
C113 C112 H112 120.8
C114 C113 C112 121.3(5)
C114 C113 H113 119.4
C112 C113 H113 119.4
C113 C114 C115 120.7(6)
C113 C114 H114 119.6
C115 C114 H114 119.6
C110 C115 C114 118.1(5)
C110 C115 C116 123.3(5)
C114 C115 C116 118.6(5)
C115 C116 H11D 109.5
C115 C116 H11E 109.5
H11D C116 H11E 109.5
C115 C116 H11F 109.5
H11D C116 H11F 109.5
H11E C116 H11F 109.5
C13 N1 C1 115.7(4)
C13 N1 Mo1 116.7(3)
C1 N1 Mo1 127.3(3)
C13 N2 C14 114.1(4)
C13 N2 Mo2 116.4(3)
C14 N2 Mo2 128.2(3)
C38 N3 C26 115.3(4)
C38 N3 Mo2 115.3(3)
C26 N3 Mo2 128.4(3)
C38 N4 C39 118.6(4)
C38 N4 Mo1 117.3(3)
C39 N4 Mo1 123.4(3)
C71 N5 C59 117.3(4)
C71 N5 Mo3 117.5(3)
C59 N5 Mo3 124.5(3)
C71 N6 C72 115.3(4)
C71 N6 Mo4 115.4(3)
C72 N6 Mo4 127.9(3)
C96 N7 C84 115.6(4)
C96 N7 Mo4 117.0(3)
C84 N7 Mo4 126.3(3)
C96 N8 C97 114.8(4)
C96 N8 Mo3 116.9(3)
C97 N8 Mo3 127.8(3)
C51 O1 Mo1 88.8(3)
C109 O2 Mo3 87.9(3)
Mo2 Mo1 N4 92.46(10)
Mo2 Mo1 N1 92.25(10)
N4 Mo1 N1 175.23(15)
Mo2 Mo1 O1 82.74(9)
N4 Mo1 O1 87.29(14)
N1 Mo1 O1 92.63(13)
Mo2 Mo1 Cl1 112.36(4)
N4 Mo1 Cl1 87.81(11)
N1 Mo1 Cl1 91.02(11)
O1 Mo1 Cl1 164.32(10)
Mo2 Mo1 C51 52.80(12)
N4 Mo1 C51 92.76(14)
N1 Mo1 C51 89.55(14)
O1 Mo1 C51 30.24(13)
Cl1 Mo1 C51 165.16(12)
C51 Mo2 Mo1 74.04(13)
C51 Mo2 N2 94.25(16)
Mo1 Mo2 N2 92.71(11)
C51 Mo2 N3 88.28(16)
Mo1 Mo2 N3 92.46(10)
N2 Mo2 N3 174.70(15)
Mo4 Mo3 N5 92.27(10)
Mo4 Mo3 N8 92.43(11)
N5 Mo3 N8 175.28(15)
Mo4 Mo3 O2 82.50(9)
N5 Mo3 O2 87.32(13)
N8 Mo3 O2 92.87(14)
Mo4 Mo3 Cl2 111.74(4)
N5 Mo3 Cl2 87.93(11)
N8 Mo3 Cl2 90.73(11)
O2 Mo3 Cl2 165.17(9)
Mo4 Mo3 C109 52.47(12)
N5 Mo3 C109 92.97(15)
N8 Mo3 C109 89.56(15)
O2 Mo3 C109 30.37(14)
Cl2 Mo3 C109 164.19(13)
C109 Mo4 Mo3 74.40(14)
C109 Mo4 N7 93.77(16)
Mo3 Mo4 N7 92.55(11)
C109 Mo4 N6 88.27(16)
Mo3 Mo4 N6 92.87(10)
N7 Mo4 N6 174.54(15)

loop_
_geom_bond_atom_site_label_1
_geom_bond_atom_site_label_2
_geom_bond_distance
C1 C2 1.405(7)
C1 C9 1.408(7)
C1 N1 1.451(6)
C2 C6 1.404(7)
C2 C3 1.503(7)
C3 C5 1.535(7)
C3 C4 1.543(7)
C3 H3 1.0000
C4 H4A 0.9800
C4 H4B 0.9800
C4 H4C 0.9800
C5 H5A 0.9800
C5 H5B 0.9800
C5 H5C 0.9800
C6 C7 1.372(8)
C6 H6 0.9500
C7 C8 1.357(8)
C7 H7 0.9500
C8 C9 1.393(7)
C8 H8 0.9500
C9 C10 1.497(8)
C10 C12 1.508(9)
C10 C11 1.516(8)
C10 H10 1.0000
C11 H11A 0.9800
C11 H11B 0.9800
C11 H11C 0.9800
C12 H12A 0.9800
C12 H12B 0.9800
C12 H12C 0.9800
C13 N2 1.323(6)
C13 N1 1.324(6)
C13 H13 0.9500
C14 C15 1.393(8)
C14 C22 1.396(8)
C14 N2 1.448(6)
C15 C19 1.380(8)
C15 C16 1.503(8)
C16 C18 1.512(9)
C16 C17 1.536(8)
C16 H16 1.0000
C17 H17A 0.9800
C17 H17B 0.9800
C17 H17C 0.9800
C18 H18A 0.9800
C18 H18B 0.9800
C18 H18C 0.9800
C19 C20 1.369(10)
C19 H19 0.9500
C20 C21 1.358(11)
C20 H20 0.9500
C21 C22 1.399(8)
C21 H21 0.9500
C22 C23 1.508(9)
C23 C24 1.541(9)
C23 C25 1.541(9)
C23 H23 1.0000
C24 H24A 0.9800
C24 H24B 0.9800
C24 H24C 0.9800
C25 H25A 0.9800
C25 H25B 0.9800
C25 H25C 0.9800
C26 C34 1.412(7)
C26 C27 1.413(7)
C26 N3 1.438(6)
C27 C31 1.393(7)
C27 C28 1.511(8)
C28 C29 1.523(8)
C28 C30 1.561(8)
C28 H28 1.0000
C29 H29A 0.9800
C29 H29B 0.9800
C29 H29C 0.9800
C30 H30A 0.9800
C30 H30B 0.9800
C30 H30C 0.9800
C31 C32 1.379(8)
C31 H31 0.9500
C32 C33 1.358(8)
C32 H32 0.9500
C33 C34 1.385(7)
C33 H33 0.9500
C34 C35 1.512(7)
C35 C37 1.527(7)
C35 C36 1.540(7)
C35 H35 1.0000
C36 H36A 0.9800
C36 H36B 0.9800
C36 H36C 0.9800
C37 H37A 0.9800
C37 H37B 0.9800
C37 H37C 0.9800
C38 N4 1.311(6)
C38 N3 1.317(5)
C38 H38 0.9500
C39 C40 1.407(6)
C39 C47 1.411(7)
C39 N4 1.433(5)
C40 C44 1.392(6)
C40 C41 1.529(7)
C41 C43 1.511(7)
C41 C42 1.531(7)
C41 H41 1.0000
C42 H42A 0.9800
C42 H42B 0.9800
C42 H42C 0.9800
C43 H43A 0.9800
C43 H43B 0.9800
C43 H43C 0.9800
C44 C45 1.375(7)
C44 H44 0.9500
C45 C46 1.362(7)
C45 H45 0.9500
C46 C47 1.400(7)
C46 H46 0.9500
C47 C48 1.507(7)
C48 C50 1.505(9)
C48 C49 1.539(8)
C48 H48 1.0000
C49 H49A 0.9800
C49 H49B 0.9800
C49 H49C 0.9800
C50 H50A 0.9800
C50 H50B 0.9800
C50 H50C 0.9800
C51 O1 1.278(6)
C51 C52 1.481(7)
C51 Mo2 2.102(5)
C51 Mo1 2.537(5)
C52 C57 1.375(7)
C52 C53 1.421(8)
C53 C54 1.358(8)
C53 H53 0.9500
C54 C55 1.351(9)
C54 H54 0.9500
C55 C56 1.365(9)
C55 H55 0.9500
C56 C57 1.439(8)
C56 H56 0.9500
C57 C58 1.461(8)
C58 H58A 0.9800
C58 H58B 0.9800
C58 H58C 0.9800
C59 C60 1.402(7)
C59 C67 1.414(7)
C59 N5 1.443(5)
C60 C64 1.390(7)
C60 C61 1.502(7)
C61 C62 1.515(8)
C61 C63 1.546(8)
C61 H61 1.0000
C62 H62A 0.9800
C62 H62B 0.9800
C62 H62C 0.9800
C63 H63A 0.9800
C63 H63B 0.9800
C63 H63C 0.9800
C64 C65 1.370(8)
C64 H64 0.9500
C65 C66 1.373(8)
C65 H65 0.9500
C66 C67 1.383(7)
C66 H66 0.9500
C67 C68 1.517(7)
C68 C69 1.516(7)
C68 C70 1.530(7)
C68 H68 1.0000
C69 H69A 0.9800
C69 H69B 0.9800
C69 H69C 0.9800
C70 H70A 0.9800
C70 H70B 0.9800
C70 H70C 0.9800
C71 N6 1.323(6)
C71 N5 1.323(6)
C71 H71 0.9500
C72 C80 1.400(7)
C72 C73 1.411(7)
C72 N6 1.443(6)
C73 C77 1.382(7)
C73 C74 1.532(7)
C74 C75 1.545(7)
C74 C76 1.548(7)
C74 H74 1.0000
C75 H75A 0.9800
C75 H75B 0.9800
C75 H75C 0.9800
C76 H76A 0.9800
C76 H76B 0.9800
C76 H76C 0.9800
C77 C78 1.369(7)
C77 H77 0.9500
C78 C79 1.370(8)
C78 H78 0.9500
C79 C80 1.382(7)
C79 H79 0.9500
C80 C81 1.508(7)
C81 C83 1.516(8)
C81 C82 1.535(8)
C81 H81 1.0000
C82 H82A 0.9800
C82 H82B 0.9800
C82 H82C 0.9800
C83 H83A 0.9800
C83 H83B 0.9800
C83 H83C 0.9800
C84 C92 1.396(7)
C84 C85 1.399(7)
C84 N7 1.441(6)
C85 C89 1.397(7)
C85 C86 1.499(8)
C86 C87 1.521(8)
C86 C88 1.537(8)
C86 H86 1.0000
C87 H87A 0.9800
C87 H87B 0.9800
C87 H87C 0.9800
C88 H88A 0.9800
C88 H88B 0.9800
C88 H88C 0.9800
C89 C90 1.369(8)
C89 H89 0.9500
C90 C91 1.377(8)
C90 H90 0.9500
C91 C92 1.387(7)
C91 H91 0.9500
C92 C93 1.510(7)
C93 C94 1.509(8)
C93 C95 1.553(8)
C93 H93 1.0000
C94 H94A 0.9800
C94 H94B 0.9800
C94 H94C 0.9800
C95 H95A 0.9800
C95 H95B 0.9800
C95 H95C 0.9800
C96 N8 1.316(6)
C96 N7 1.339(6)
C96 H96 0.9500
C97 C105 1.395(7)
C97 C98 1.394(8)
C97 N8 1.466(6)
C98 C102 1.391(8)
C98 C99 1.501(8)
C99 C101 1.521(7)
C99 C100 1.535(8)
C99 H99 1.0000
C100 H10A 0.9800
C100 H10B 0.9800
C100 H10C 0.9800
C101 H10D 0.9800
C101 H10E 0.9800
C101 H10F 0.9800
C102 C103 1.353(9)
C102 H102 0.9500
C103 C104 1.382(9)
C103 H103 0.9500
C104 C105 1.400(7)
C104 H104 0.9500
C105 C106 1.509(8)
C106 C107 1.514(8)
C106 C108 1.519(8)
C106 H106 1.0000
C107 H10G 0.9800
C107 H10H 0.9800
C107 H10I 0.9800
C108 H10J 0.9800
C108 H10K 0.9800
C108 H10L 0.9800
C109 O2 1.285(6)
C109 C110 1.492(7)
C109 Mo4 2.092(5)
C109 Mo3 2.540(5)
C110 C115 1.392(7)
C110 C111 1.397(7)
C111 C112 1.372(7)
C111 H111 0.9500
C112 C113 1.379(8)
C112 H112 0.9500
C113 C114 1.377(8)
C113 H113 0.9500
C114 C115 1.407(7)
C114 H114 0.9500
C115 C116 1.498(7)
C116 H11D 0.9800
C116 H11E 0.9800
C116 H11F 0.9800
N1 Mo1 2.131(4)
N2 Mo2 2.132(4)
N3 Mo2 2.156(4)
N4 Mo1 2.119(4)
N5 Mo3 2.124(4)
N6 Mo4 2.156(4)
N7 Mo4 2.125(4)
N8 Mo3 2.137(4)
O1 Mo1 2.219(3)
O2 Mo3 2.238(3)
Cl1 Mo1 2.3739(14)
Cl2 Mo3 2.3704(14)
Mo1 Mo2 2.1115(6)
Mo3 Mo4 2.1099(6)
